data_1501979
loop_
_publ_author_name
'Emerson, Christopher R.'
'Zakharov, Lev N.'
'Blakemore, Paul R.'

_publ_section_title
;
 Iterative stereospecific reagent-controlled homologation using a
 functionalized \a-chloroalkyllithium: synthesis of cyclic targets related
 to epibatidine.
;
_journal_issue 6
_journal_name_full 'Organic letters'
_journal_page_first 1318
_journal_page_last 1321
_journal_paper_doi 10.1021/ol103170y
_journal_volume 13
_journal_year 2011
_chemical_absolute_configuration ad
_chemical_formula_sum 'C12 H15 Cl O3 S'
_chemical_formula_weight 274.75
_chemical_name_systematic
;

 ?

;
_space_group_IT_number 5
_symmetry_cell_setting monoclinic
_symmetry_space_group_name_Hall 'C 2y'
_symmetry_space_group_name_H-M 'C 1 2 1'
_atom_sites_solution_hydrogens geom
_atom_sites_solution_primary direct
_atom_sites_solution_secondary difmap
_audit_creation_method SHELXLTL
_cell_angle_alpha 90.00
_cell_angle_beta 94.396(2)
_cell_angle_gamma 90.00
_cell_formula_units_Z 4
_cell_length_a 15.176(2)
_cell_length_b 9.6244(15)
_cell_length_c 8.8976(14)
_cell_measurement_reflns_used 4957
_cell_measurement_temperature 173(2)
_cell_measurement_theta_max 28.19
_cell_measurement_theta_min 2.51
_cell_volume 1295.8(3)
_computing_cell_refinement 'Bruker SAINT'
_computing_data_collection 'Bruker SMART'
_computing_data_reduction 'Bruker SAINT'
_computing_molecular_graphics 'Bruker SHELXTL'
_computing_publication_material 'Bruker SHELXTL'
_computing_structure_refinement 'Bruker SHELXTL'
_computing_structure_solution 'Bruker SHELXTL'
_diffrn_ambient_temperature 173(2)
_diffrn_measured_fraction_theta_full 1.000
_diffrn_measured_fraction_theta_max 1.000
_diffrn_measurement_device_type 'Bruker Apex CCD area detector'
_diffrn_measurement_method 'phi and omega scans'
_diffrn_radiation_monochromator graphite
_diffrn_radiation_source 'fine-focus sealed tube'
_diffrn_radiation_type MoK\a
_diffrn_radiation_wavelength 0.71073
_diffrn_reflns_av_R_equivalents 0.0222
_diffrn_reflns_av_sigmaI/netI 0.0277
_diffrn_reflns_limit_h_max 19
_diffrn_reflns_limit_h_min -19
_diffrn_reflns_limit_k_max 12
_diffrn_reflns_limit_k_min -12
_diffrn_reflns_limit_l_max 11
_diffrn_reflns_limit_l_min -11
_diffrn_reflns_number 7327
_diffrn_reflns_theta_full 26.99
_diffrn_reflns_theta_max 26.99
_diffrn_reflns_theta_min 2.30
_exptl_absorpt_coefficient_mu 0.449
_exptl_absorpt_correction_T_max 0.9077
_exptl_absorpt_correction_T_min 0.8338
_exptl_absorpt_correction_type multi-scan
_exptl_absorpt_process_details SADABS
_exptl_crystal_colour colorless
_exptl_crystal_density_diffrn 1.408
_exptl_crystal_density_method 'not measured'
_exptl_crystal_description block
_exptl_crystal_F_000 576
_exptl_crystal_size_max 0.42
_exptl_crystal_size_mid 0.26
_exptl_crystal_size_min 0.22
_refine_diff_density_max 0.733
_refine_diff_density_min -0.234
_refine_diff_density_rms 0.061
_refine_ls_abs_structure_details 'Flack H D (1983), Acta Cryst. A39, 876-881'
_refine_ls_abs_structure_Flack 0.07(7)
_refine_ls_extinction_method none
_refine_ls_goodness_of_fit_ref 1.081
_refine_ls_hydrogen_treatment mixed
_refine_ls_matrix_type full
_refine_ls_number_parameters 182
_refine_ls_number_reflns 2834
_refine_ls_number_restraints 1
_refine_ls_restrained_S_all 1.081
_refine_ls_R_factor_all 0.0398
_refine_ls_R_factor_gt 0.0394
_refine_ls_shift/su_max 0.000
_refine_ls_shift/su_mean 0.000
_refine_ls_structure_factor_coef Fsqd
_refine_ls_weighting_details 'calc w=1/[\s^2^(Fo^2^)+(0.0751P)^2^+0.2741P] where P=(Fo^2^+2Fc^2^)/3'
_refine_ls_weighting_scheme calc
_refine_ls_wR_factor_gt 0.1093
_refine_ls_wR_factor_ref 0.1100
_reflns_number_gt 2790
_reflns_number_total 2834
_reflns_threshold_expression >2sigma(I)
_cod_data_source_file ol103170y_si_003.cif
_cod_data_source_block pbr27(SantiD12)
_cod_depositor_comments
;
The following automatic conversions were performed:

'_symmetry_cell_setting' value 'Monoclinic' changed to 'monoclinic'
according to /home/saulius/struct/CIF-dictionaries/cif_core.dic
dictionary named 'cif_core.dic' version 2.4.1 from 2010-06-29.

Automatic conversion script
Id: cif_fix_values 1715 2011-07-08 13:25:40Z adriana 
;
_cod_original_cell_volume 1295.7(3)
_cod_original_sg_symbol_H-M C2
_cod_database_code 1501979

loop_
_symmetry_equiv_pos_as_xyz
'x, y, z'
'-x, y, -z'
'x+1/2, y+1/2, z'
'-x+1/2, y+1/2, -z'

loop_
_atom_site_label
_atom_site_type_symbol
_atom_site_fract_x
_atom_site_fract_y
_atom_site_fract_z
_atom_site_U_iso_or_equiv
_atom_site_adp_type
_atom_site_occupancy
_atom_site_symmetry_multiplicity
_atom_site_calc_flag
_atom_site_refinement_flags
Cl1 Cl 0.39366(4) 0.52084(7) 0.49453(7) 0.0498(2) Uani 1 1 d .
S1 S 0.20858(3) 0.55011(6) 0.52162(5) 0.03667(15) Uani 1 1 d .
O1 O 0.34718(19) 0.6783(3) 0.0271(3) 0.0707(6) Uani 1 1 d .
O2 O 0.33512(19) 0.4524(3) 0.0825(3) 0.0671(6) Uani 1 1 d .
O3 O 0.22212(12) 0.6963(2) 0.5713(2) 0.0502(5) Uani 1 1 d .
C1 C 0.28966(13) 0.5165(3) 0.3838(2) 0.0368(5) Uani 1 1 d .
C2 C 0.28950(17) 0.6196(3) 0.2577(3) 0.0394(5) Uani 1 1 d .
C3 C 0.35595(17) 0.5816(3) 0.1446(3) 0.0507(7) Uani 1 1 d .
H3A H 0.4175 0.5822 0.1936 0.061 Uiso 1 1 calc R
C4 C 0.3707(2) 0.6060(5) -0.1024(4) 0.0652(9) Uani 1 1 d .
H4A H 0.4322 0.6281 -0.1238 0.078 Uiso 1 1 calc R
H4B H 0.3308 0.6316 -0.1914 0.078 Uiso 1 1 calc R
C5 C 0.3618(3) 0.4563(4) -0.0669(4) 0.0720(10) Uani 1 1 d .
H5A H 0.3168 0.4119 -0.1378 0.086 Uiso 1 1 calc R
H5B H 0.4188 0.4076 -0.0732 0.086 Uiso 1 1 calc R
C6 C 0.11199(13) 0.5465(3) 0.3929(2) 0.0343(4) Uani 1 1 d .
C7 C 0.07765(18) 0.4214(3) 0.3403(4) 0.0449(6) Uani 1 1 d .
C8 C 0.00122(19) 0.4224(3) 0.2434(4) 0.0513(7) Uani 1 1 d .
C9 C -0.04131(13) 0.5439(3) 0.2009(2) 0.0418(5) Uani 1 1 d .
C10 C -0.00663(17) 0.6692(3) 0.2592(3) 0.0455(6) Uani 1 1 d .
C11 C 0.06994(17) 0.6704(3) 0.3546(3) 0.0429(6) Uani 1 1 d .
C12 C -0.12318(16) 0.5449(4) 0.0941(3) 0.0563(7) Uani 1 1 d .
H12A H -0.1385 0.4494 0.0641 0.084 Uiso 1 1 calc R
H12B H -0.1122 0.5995 0.0044 0.084 Uiso 1 1 calc R
H12C H -0.1721 0.5864 0.1441 0.084 Uiso 1 1 calc R
D1 H 0.2784(17) 0.413(3) 0.350(3) 0.026(6) Uiso 1 1 d .
H2A H 0.2279(19) 0.613(3) 0.206(3) 0.044(7) Uiso 1 1 d .
H2B H 0.300(2) 0.716(4) 0.298(4) 0.057(9) Uiso 1 1 d .
H7 H 0.104(3) 0.351(4) 0.365(5) 0.064(11) Uiso 1 1 d .
H8 H -0.025(3) 0.343(4) 0.216(5) 0.065(11) Uiso 1 1 d .
H10 H -0.043(3) 0.754(5) 0.238(5) 0.074(11) Uiso 1 1 d .
H11 H 0.089(2) 0.761(3) 0.392(4) 0.044(8) Uiso 1 1 d .

loop_
_atom_site_aniso_label
_atom_site_aniso_U_11
_atom_site_aniso_U_22
_atom_site_aniso_U_33
_atom_site_aniso_U_23
_atom_site_aniso_U_13
_atom_site_aniso_U_12
Cl1 0.0340(3) 0.0648(4) 0.0487(3) 0.0034(3) -0.0101(2) 0.0017(3)
S1 0.0342(3) 0.0463(3) 0.0289(2) -0.0020(2) -0.00144(17) -0.0005(2)
O1 0.0995(18) 0.0680(14) 0.0462(12) 0.0012(10) 0.0158(12) -0.0158(13)
O2 0.0854(17) 0.0597(12) 0.0589(13) -0.0040(10) 0.0223(12) 0.0072(11)
O3 0.0434(9) 0.0568(11) 0.0486(10) -0.0205(9) -0.0072(8) 0.0035(8)
C1 0.0274(9) 0.0489(13) 0.0333(10) -0.0009(9) -0.0034(7) 0.0026(9)
C2 0.0428(12) 0.0397(12) 0.0350(12) -0.0002(9) -0.0011(9) 0.0003(10)
C3 0.0397(13) 0.074(2) 0.0383(12) 0.0014(12) 0.0027(9) -0.0104(12)
C4 0.0438(15) 0.111(3) 0.0404(14) 0.0054(15) 0.0024(11) -0.0124(16)
C5 0.0531(18) 0.095(3) 0.068(2) -0.030(2) 0.0025(15) 0.0098(17)
C6 0.0302(9) 0.0423(11) 0.0303(9) 0.0001(10) 0.0026(7) 0.0001(10)
C7 0.0404(13) 0.0385(13) 0.0549(16) 0.0011(11) -0.0032(12) -0.0014(11)
C8 0.0431(14) 0.0519(16) 0.0578(17) -0.0086(12) -0.0039(12) -0.0096(12)
C9 0.0286(9) 0.0632(15) 0.0339(9) -0.0005(12) 0.0050(7) 0.0003(11)
C10 0.0361(12) 0.0522(14) 0.0479(15) -0.0017(11) 0.0005(10) 0.0065(11)
C11 0.0372(12) 0.0412(12) 0.0496(14) -0.0096(11) -0.0021(10) 0.0033(10)
C12 0.0333(11) 0.089(2) 0.0457(12) -0.0078(16) -0.0009(9) -0.0019(14)

loop_
_atom_type_symbol
_atom_type_description
_atom_type_scat_dispersion_real
_atom_type_scat_dispersion_imag
_atom_type_scat_source
C C 0.0033 0.0016 'International Tables Vol C Tables 4.2.6.8 and 6.1.1.4'
H H 0.0000 0.0000 'International Tables Vol C Tables 4.2.6.8 and 6.1.1.4'
O O 0.0106 0.0060 'International Tables Vol C Tables 4.2.6.8 and 6.1.1.4'
S S 0.1246 0.1234 'International Tables Vol C Tables 4.2.6.8 and 6.1.1.4'
Cl Cl 0.1484 0.1585 'International Tables Vol C Tables 4.2.6.8 and 6.1.1.4'

loop_
_geom_angle_atom_site_label_1
_geom_angle_atom_site_label_2
_geom_angle_atom_site_label_3
_geom_angle
O3 S1 C6 107.26(11)
O3 S1 C1 106.38(12)
C6 S1 C1 97.33(9)
C3 O1 C4 105.5(3)
C3 O2 C5 106.1(3)
C2 C1 Cl1 110.29(17)
C2 C1 S1 114.97(17)
Cl1 C1 S1 103.64(11)
C2 C1 D1 114.9(15)
Cl1 C1 D1 107.2(15)
S1 C1 D1 104.9(13)
C1 C2 C3 111.9(2)
C1 C2 H2A 104.1(17)
C3 C2 H2A 108.6(16)
C1 C2 H2B 111(2)
C3 C2 H2B 111(2)
H2A C2 H2B 110(3)
O2 C3 O1 107.0(2)
O2 C3 C2 109.6(2)
O1 C3 C2 107.7(2)
O2 C3 H3A 110.8
O1 C3 H3A 110.8
C2 C3 H3A 110.8
O1 C4 C5 105.7(3)
O1 C4 H4A 110.6
C5 C4 H4A 110.6
O1 C4 H4B 110.6
C5 C4 H4B 110.6
H4A C4 H4B 108.7
O2 C5 C4 105.2(3)
O2 C5 H5A 110.7
C4 C5 H5A 110.7
O2 C5 H5B 110.7
C4 C5 H5B 110.7
H5A C5 H5B 108.8
C7 C6 C11 120.9(2)
C7 C6 S1 120.2(2)
C11 C6 S1 118.77(19)
C6 C7 C8 118.6(3)
C6 C7 H7 118(3)
C8 C7 H7 123(3)
C9 C8 C7 121.9(3)
C9 C8 H8 118(3)
C7 C8 H8 120(3)
C8 C9 C10 118.4(2)
C8 C9 C12 121.8(3)
C10 C9 C12 119.8(3)
C11 C10 C9 120.6(2)
C11 C10 H10 122(3)
C9 C10 H10 117(3)
C6 C11 C10 119.6(2)
C6 C11 H11 124.7(19)
C10 C11 H11 115.8(19)
C9 C12 H12A 109.5
C9 C12 H12B 109.5
H12A C12 H12B 109.5
C9 C12 H12C 109.5
H12A C12 H12C 109.5
H12B C12 H12C 109.5

loop_
_geom_bond_atom_site_label_1
_geom_bond_atom_site_label_2
_geom_bond_distance
Cl1 C1 1.796(2)
S1 O3 1.484(2)
S1 C6 1.790(2)
S1 C1 1.831(2)
O1 C3 1.398(4)
O1 C4 1.415(4)
O2 C3 1.388(4)
O2 C5 1.420(5)
C1 C2 1.498(3)
C1 D1 1.05(3)
C2 C3 1.523(3)
C2 H2A 1.01(3)
C2 H2B 1.01(4)
C3 H3A 1.0000
C4 C5 1.484(6)
C4 H4A 0.9900
C4 H4B 0.9900
C5 H5A 0.9900
C5 H5B 0.9900
C6 C7 1.380(4)
C6 C11 1.383(4)
C7 C8 1.391(4)
C7 H7 0.81(4)
C8 C9 1.375(4)
C8 H8 0.89(4)
C9 C10 1.399(4)
C9 C12 1.505(3)
C10 C11 1.386(4)
C10 H10 1.00(4)
C11 H11 0.97(3)
C12 H12A 0.9800
C12 H12B 0.9800
C12 H12C 0.9800

loop_
_geom_torsion_atom_site_label_1
_geom_torsion_atom_site_label_2
_geom_torsion_atom_site_label_3
_geom_torsion_atom_site_label_4
_geom_torsion
O3 S1 C1 C2 -52.3(2)
C6 S1 C1 C2 58.1(2)
O3 S1 C1 Cl1 68.11(14)
C6 S1 C1 Cl1 178.57(12)
Cl1 C1 C2 C3 65.6(2)
S1 C1 C2 C3 -177.71(17)
C5 O2 C3 O1 31.7(3)
C5 O2 C3 C2 148.3(3)
C4 O1 C3 O2 -32.3(3)
C4 O1 C3 C2 -150.2(2)
C1 C2 C3 O2 60.2(3)
C1 C2 C3 O1 176.4(2)
C3 O1 C4 C5 19.8(4)
C3 O2 C5 C4 -18.4(4)
O1 C4 C5 O2 -1.0(4)
O3 S1 C6 C7 -173.1(2)
C1 S1 C6 C7 77.2(2)
O3 S1 C6 C11 3.3(2)
C1 S1 C6 C11 -106.5(2)
C11 C6 C7 C8 2.1(4)
S1 C6 C7 C8 178.4(2)
C6 C7 C8 C9 -0.9(4)
C7 C8 C9 C10 -0.9(4)
C7 C8 C9 C12 179.0(3)
C8 C9 C10 C11 1.5(4)
C12 C9 C10 C11 -178.3(2)
C7 C6 C11 C10 -1.5(3)
S1 C6 C11 C10 -177.80(19)
C9 C10 C11 C6 -0.3(4)
